data_1537598
loop_
_publ_author_name
'Lundgren, G.'

_publ_section_title
;
 The crystal structure of U6 O4 (O H)4 (S O4)6
;
_journal_name_full 'Arkiv foer Kemi'
_journal_page_first 349
_journal_page_last 363
_journal_volume 5
_journal_year 1952
_chemical_formula_sum 'H2 O16 S3 U3'
_chemical_name_systematic 'U3 (S O4)3 (O H)2 O2'
_space_group_IT_number 87
_symmetry_space_group_name_Hall '-I 4'
_symmetry_space_group_name_H-M 'I 4/m'
_cell_angle_alpha 90
_cell_angle_beta 90
_cell_angle_gamma 90
_cell_formula_units_Z 4
_cell_length_a 10.741
_cell_length_b 10.741
_cell_length_c 10.377
_cell_volume 1197.185
_citation_journal_id_ASTM ARKEAD
_cod_data_source_file Lundgren_ARKEAD_1952_241.cif
_cod_data_source_block H4O32S6U6
_cod_database_code 1537598
_cod_depositor_comments
;

2017-08-30
Z value and formula fixed to values more according to usual
chemical conventions.                 miguel
;
_cod_original_formula_sum 'H4 O32 S6 U6'
_cod_original_formula_units_Z 2

loop_
_symmetry_equiv_pos_as_xyz
x,y,z
-y,x,z
-x,-y,z
y,-x,z
-x,-y,-z
y,-x,-z
x,y,-z
-y,x,-z
x+1/2,y+1/2,z+1/2
-y+1/2,x+1/2,z+1/2
-x+1/2,-y+1/2,z+1/2
y+1/2,-x+1/2,z+1/2
-x+1/2,-y+1/2,-z+1/2
y+1/2,-x+1/2,-z+1/2
x+1/2,y+1/2,-z+1/2
-y+1/2,x+1/2,-z+1/2

loop_
_atom_site_label
_atom_site_type_symbol
_atom_site_fract_x
_atom_site_fract_y
_atom_site_fract_z
_atom_site_occupancy
_atom_site_U_iso_or_equiv
O4 O-2 0.3 0.244 0 1 0.0
O2 O-2 0.4 0.053 0.168 1 0.0
O3 O-2 0.326 0.437 0.116 1 0.0
O1 O-2 0.113 0.144 0.133 1 0.0
S2 S+6 0.272 0.379 0 1 0.0
U2 U+4 0.252 0.03 0 1 0.0
O5 O-2 0.135 0.398 0 1 0.0
S1 S+6 0 0.5 0.25 1 0.0
U1 U+4 0 0 0.26 1 0.0
